data_4036545
loop_
_publ_author_name
'Mart\'i-Centelles, Vicente'
'Burguete, M. Isabel'
'Luis, Santiago V.'

_publ_section_title
;
 Macrocycle Synthesis by Chloride-Templated Amide Bond Formation.
;
_journal_issue 5
_journal_name_full 'The Journal of organic chemistry'
_journal_page_first 2143
_journal_page_last 2147
_journal_paper_doi 10.1021/acs.joc.5b02676
_journal_volume 81
_journal_year 2016
_chemical_absolute_configuration syn
_chemical_formula_moiety '2(C2 H6 O S), C20 H28 N4 O4'
_chemical_formula_sum 'C24 H40 N4 O6 S2'
_chemical_formula_weight 544.72
_space_group_crystal_system monoclinic
_space_group_IT_number 4
_space_group_name_Hall 'P 2yb'
_space_group_name_H-M_alt 'P 1 21 1'
_atom_sites_solution_hydrogens geom
_atom_sites_solution_primary direct
_audit_creation_date 2015-06-27
_audit_creation_method
;
Olex2 1.2
(compiled 2015.01.26 svn.r3150 for OlexSys, GUI svn.r4998)
;
_cell_angle_alpha 90
_cell_angle_beta 96.3113(18)
_cell_angle_gamma 90
_cell_formula_units_Z 2
_cell_length_a 9.61329(18)
_cell_length_b 9.54113(15)
_cell_length_c 16.1853(3)
_cell_measurement_reflns_used 15660
_cell_measurement_temperature 200.0
_cell_measurement_theta_max 72.8390
_cell_measurement_theta_min 4.5650
_cell_volume 1475.55(5)
_computing_cell_refinement
;
CrysAlisPro, Agilent Technologies,
Version 1.171.37.31 (release 14-01-2014 CrysAlis171 .NET)
(compiled Jan 14 2014,18:38:05)
;
_computing_data_collection
;
CrysAlisPro, Agilent Technologies,
Version 1.171.37.31 (release 14-01-2014 CrysAlis171 .NET)
(compiled Jan 14 2014,18:38:05)
;
_computing_data_reduction
;
CrysAlisPro, Agilent Technologies,
Version 1.171.37.31 (release 14-01-2014 CrysAlis171 .NET)
(compiled Jan 14 2014,18:38:05)
;
_computing_molecular_graphics 'Olex2 (Dolomanov et al., 2009)'
_computing_publication_material 'Olex2 (Dolomanov et al., 2009)'
_computing_structure_refinement 'ShelXL (Sheldrick, 2008)'
_computing_structure_solution 'ShelXS (Sheldrick, 2008)'
_diffrn_ambient_temperature 200.0
_diffrn_detector 'CCD plate'
_diffrn_detector_area_resol_mean 10.4051
_diffrn_detector_type Atlas
_diffrn_measured_fraction_theta_full 1.000
_diffrn_measured_fraction_theta_max 0.996
_diffrn_measurement_details
;
#__ type_ start__ end____ width___ exp.time_
  1 omega  -50.00   36.00   0.5000    1.0000
omega____ theta____ kappa____ phi______ frames
    -      -40.0680   38.0000 -120.0000 172

#__ type_ start__ end____ width___ exp.time_
  2 omega  -70.00   34.00   0.5000    1.0000
omega____ theta____ kappa____ phi______ frames
    -      -40.0680   57.0000   90.0000 208

#__ type_ start__ end____ width___ exp.time_
  3 omega -116.00  -14.00   0.5000    1.0000
omega____ theta____ kappa____ phi______ frames
    -      -40.0680  -38.0000  -90.0000 204

#__ type_ start__ end____ width___ exp.time_
  4 omega  -50.00   36.00   0.5000    1.0000
omega____ theta____ kappa____ phi______ frames
    -      -40.0680   38.0000 -150.0000 172

#__ type_ start__ end____ width___ exp.time_
  5 omega    1.00   82.00   0.5000    1.0000
omega____ theta____ kappa____ phi______ frames
    -       40.0680  -99.0000  -60.0000 162

#__ type_ start__ end____ width___ exp.time_
  6 omega   57.00  130.00   0.5000    1.0000
omega____ theta____ kappa____ phi______ frames
    -       40.0680  178.0000 -150.0000 146

#__ type_ start__ end____ width___ exp.time_
  7 omega   79.00  178.00   0.5000    1.0000
omega____ theta____ kappa____ phi______ frames
    -      106.1650   45.0000    0.0000 198

#__ type_ start__ end____ width___ exp.time_
  8 omega   31.00  121.00   0.5000    1.0000
omega____ theta____ kappa____ phi______ frames
    -      106.1650 -125.0000  -90.0000 180

#__ type_ start__ end____ width___ exp.time_
  9 omega   79.00  178.00   0.5000    1.0000
omega____ theta____ kappa____ phi______ frames
    -      106.1650   45.0000   30.0000 198

#__ type_ start__ end____ width___ exp.time_
 10 omega   31.00   99.00   0.5000    1.0000
omega____ theta____ kappa____ phi______ frames
    -      106.1650  -45.0000   60.0000 136

#__ type_ start__ end____ width___ exp.time_
 11 omega   94.00  178.00   0.5000    1.0000
omega____ theta____ kappa____ phi______ frames
    -      106.1650  125.0000   90.0000 168

#__ type_ start__ end____ width___ exp.time_
 12 omega   31.00  121.00   0.5000    1.0000
omega____ theta____ kappa____ phi______ frames
    -      106.1650 -125.0000  150.0000 180

#__ type_ start__ end____ width___ exp.time_
 13 omega   31.00   99.00   0.5000    1.0000
omega____ theta____ kappa____ phi______ frames
    -      106.1650  -45.0000 -180.0000 136

#__ type_ start__ end____ width___ exp.time_
 14 omega   76.00  178.00   0.5000    1.0000
omega____ theta____ kappa____ phi______ frames
    -      106.1650   30.0000  -60.0000 204

#__ type_ start__ end____ width___ exp.time_
 15 omega   79.00  178.00   0.5000    1.0000
omega____ theta____ kappa____ phi______ frames
    -      106.1650   45.0000 -180.0000 198

#__ type_ start__ end____ width___ exp.time_
 16 omega   94.00  178.00   0.5000    1.0000
omega____ theta____ kappa____ phi______ frames
    -      106.1650  125.0000  150.0000 168

#__ type_ start__ end____ width___ exp.time_
 17 omega   94.00  178.00   0.5000    1.0000
omega____ theta____ kappa____ phi______ frames
    -      106.1650  125.0000  -60.0000 168

#__ type_ start__ end____ width___ exp.time_
 18 omega   73.00  178.00   0.5000    1.0000
omega____ theta____ kappa____ phi______ frames
    -      106.1650   77.0000 -150.0000 210

#__ type_ start__ end____ width___ exp.time_
 19 omega -119.00   -6.00   0.5000    1.0000
omega____ theta____ kappa____ phi______ frames
    -      -40.0680  -77.0000   30.0000 226

#__ type_ start__ end____ width___ exp.time_
 20 omega  -50.00   36.00   0.5000    1.0000
omega____ theta____ kappa____ phi______ frames
    -      -40.0680   38.0000  -30.0000 172

#__ type_ start__ end____ width___ exp.time_
 21 omega -114.00  -10.00   0.5000    1.0000
omega____ theta____ kappa____ phi______ frames
    -      -40.0680  -57.0000   90.0000 208

#__ type_ start__ end____ width___ exp.time_
 22 omega -119.00   -6.00   0.5000    1.0000
omega____ theta____ kappa____ phi______ frames
    -      -40.0680  -77.0000  150.0000 226

#__ type_ start__ end____ width___ exp.time_
 23 omega -119.00   -6.00   0.5000    1.0000
omega____ theta____ kappa____ phi______ frames
    -      -40.0680  -77.0000  -60.0000 226

#__ type_ start__ end____ width___ exp.time_
 24 omega -114.00  -10.00   0.5000    1.0000
omega____ theta____ kappa____ phi______ frames
    -      -40.0680  -57.0000 -180.0000 208

#__ type_ start__ end____ width___ exp.time_
 25 omega   79.00  178.00   0.5000    1.0000
omega____ theta____ kappa____ phi______ frames
    -      106.1650   45.0000   90.0000 198

#__ type_ start__ end____ width___ exp.time_
 26 omega   73.00  178.00   0.5000    1.0000
omega____ theta____ kappa____ phi______ frames
    -      106.1650   77.0000 -120.0000 210

#__ type_ start__ end____ width___ exp.time_
 27 omega   73.00  178.00   0.5000    1.0000
omega____ theta____ kappa____ phi______ frames
    -      106.1650   77.0000   90.0000 210

#__ type_ start__ end____ width___ exp.time_
 28 omega   73.00  178.00   0.5000    1.0000
omega____ theta____ kappa____ phi______ frames
    -      106.1650   77.0000 -180.0000 210

#__ type_ start__ end____ width___ exp.time_
 29 omega   73.00  178.00   0.5000    1.0000
omega____ theta____ kappa____ phi______ frames
    -      106.1650   77.0000   30.0000 210

#__ type_ start__ end____ width___ exp.time_
 30 omega   73.00  178.00   0.5000    1.0000
omega____ theta____ kappa____ phi______ frames
    -      106.1650   77.0000  -60.0000 210

#__ type_ start__ end____ width___ exp.time_
 31 omega   22.00  109.00   0.5000    1.0000
omega____ theta____ kappa____ phi______ frames
    -      106.1650  -94.0000  -60.0000 174

#__ type_ start__ end____ width___ exp.time_
 32 omega   73.00  118.00   0.5000    1.0000
omega____ theta____ kappa____ phi______ frames
    -      106.1650   77.0000  -90.0000 90

#__ type_ start__ end____ width___ exp.time_
 33 omega   73.00  178.00   0.5000    1.0000
omega____ theta____ kappa____ phi______ frames
    -      106.1650   77.0000  120.0000 210
;
_diffrn_measurement_device 'four-circle diffractometer'
_diffrn_measurement_device_type 'SuperNova, Dual, Cu at zero, Atlas'
_diffrn_measurement_method '\w scans'
_diffrn_orient_matrix_UB_11 0.0512049000
_diffrn_orient_matrix_UB_12 0.1456523000
_diffrn_orient_matrix_UB_13 -0.0244839000
_diffrn_orient_matrix_UB_21 -0.1202321000
_diffrn_orient_matrix_UB_22 0.0077086000
_diffrn_orient_matrix_UB_23 -0.0710968000
_diffrn_orient_matrix_UB_31 -0.0941753000
_diffrn_orient_matrix_UB_32 0.0694331000
_diffrn_orient_matrix_UB_33 0.0593787000
_diffrn_radiation_monochromator mirror
_diffrn_radiation_probe x-ray
_diffrn_radiation_type CuK\a
_diffrn_radiation_wavelength 1.54184
_diffrn_reflns_av_R_equivalents 0.0526
_diffrn_reflns_av_unetI/netI 0.0256
_diffrn_reflns_Laue_measured_fraction_full 1.000
_diffrn_reflns_Laue_measured_fraction_max 0.996
_diffrn_reflns_limit_h_max 11
_diffrn_reflns_limit_h_min -11
_diffrn_reflns_limit_k_max 11
_diffrn_reflns_limit_k_min -11
_diffrn_reflns_limit_l_max 19
_diffrn_reflns_limit_l_min -19
_diffrn_reflns_number 26325
_diffrn_reflns_point_group_measured_fraction_full 1.000
_diffrn_reflns_point_group_measured_fraction_max 0.991
_diffrn_reflns_theta_full 67.684
_diffrn_reflns_theta_max 72.814
_diffrn_reflns_theta_min 4.628
_diffrn_source 'sealed X-ray tube'
_diffrn_source_type 'SuperNova (Cu) X-ray Source'
_exptl_absorpt_coefficient_mu 1.984
_exptl_absorpt_correction_T_max 0.954
_exptl_absorpt_correction_T_min 0.939
_exptl_absorpt_correction_type gaussian
_exptl_absorpt_process_details
;
CrysAlisPro, Agilent Technologies,
Version 1.171.37.31 (release 14-01-2014 CrysAlis171 .NET)
(compiled Jan 14 2014,18:38:05)
Numerical absorption correction based on gaussian integration over
			a multifaceted crystal model
Empirical absorption correction using spherical harmonics,
 implemented in SCALE3 ABSPACK scaling algorithm.
;
_exptl_crystal_density_diffrn 1.226
_exptl_crystal_description
;
;
_exptl_crystal_F_000 584
_exptl_crystal_size_max 0.3463
_exptl_crystal_size_mid 0.3184
_exptl_crystal_size_min 0.2471
_refine_diff_density_max 0.248
_refine_diff_density_min -0.230
_refine_diff_density_rms 0.050
_refine_ls_abs_structure_details
;
 Flack x determined using 2538 quotients [(I+)-(I-)]/[(I+)+(I-)]
 (Parsons, Flack and Wagner, Acta Cryst. B69 (2013) 249-259).
;
_refine_ls_abs_structure_Flack -0.001(7)
_refine_ls_extinction_method none
_refine_ls_goodness_of_fit_ref 1.052
_refine_ls_hydrogen_treatment constr
_refine_ls_matrix_type full
_refine_ls_number_parameters 374
_refine_ls_number_reflns 5814
_refine_ls_number_restraints 1
_refine_ls_restrained_S_all 1.051
_refine_ls_R_factor_all 0.0448
_refine_ls_R_factor_gt 0.0438
_refine_ls_shift/su_max 0.000
_refine_ls_shift/su_mean 0.000
_refine_ls_structure_factor_coef Fsqd
_refine_ls_weighting_details 'w=1/[\s^2^(Fo^2^)+(0.0924P)^2^+0.1383P] where P=(Fo^2^+2Fc^2^)/3'
_refine_ls_weighting_scheme calc
_refine_ls_wR_factor_gt 0.1215
_refine_ls_wR_factor_ref 0.1231
_reflns_Friedel_coverage 0.871
_reflns_Friedel_fraction_full 1.000
_reflns_Friedel_fraction_max 0.985
_reflns_number_gt 5619
_reflns_number_total 5814
_reflns_threshold_expression 'I > 2\s(I)'
_cod_data_source_file jo5b02676_si_002.cif
_cod_data_source_block str1780
_cod_database_code 4036545
_chemical_oxdiff_formula 'C20 H28 N4 O4'
_shelx_space_group_comment
;
The symmetry employed for this shelxl refinement is uniquely defined
by the following loop, which should always be used as a source of
symmetry information in preference to the above space-group names.
They are only intended as comments.
;
_reflns_odcompleteness_completeness 99.96
_reflns_odcompleteness_iscentric 1
_reflns_odcompleteness_theta 66.97
_olex2_refinement_description
;
1. Fixed Uiso
 At 1.2 times of:
  All C(H) groups, All C(H,H) groups, All N(H) groups
 At 1.5 times of:
  All C(H,H,H) groups
2. Others
 Sof(H16A)=Sof(C18B)=Sof(H18B)=Sof(C20B)=Sof(H20A)=Sof(H20B)=Sof(H20C)=
 Sof(C19B)=Sof(H19A)=Sof(H19B)=Sof(H19C)=1-FVAR(1)
 Sof(H16)=Sof(C18A)=Sof(H18A)=Sof(C19A)=Sof(H19D)=Sof(H19E)=Sof(H19F)=
 Sof(C20A)=Sof(H20D)=Sof(H20E)=Sof(H20F)=FVAR(1)
 Sof(C23A)=Sof(H23D)=Sof(H23E)=Sof(H23F)=1-FVAR(2)
 Sof(C23B)=Sof(H23A)=Sof(H23B)=Sof(H23C)=FVAR(2)
3.a Ternary CH refined with riding coordinates:
 C5(H5), C4(H4A), C16(H16), C16(H16A), C18A(H18A), C18B(H18B)
3.b Secondary CH2 refined with riding coordinates:
 C2(H2A,H2B), C1(H1A,H1B)
3.c Aromatic/amide H refined with riding coordinates:
 N4(H4), N3(H3), N1(H1), C14(H14), N2(H2), C12(H12), C10(H10), C11(H11)
3.d Idealised Me refined as rotating group:
 C6(H6A,H6B,H6C), C21(H21A,H21B,H21C), C7(H7A,H7B,H7C), C20(H20G,H20H,H20I),
 C22(H22A,H22B,H22C), C23B(H23A,H23B,H23C), C20B(H20A,H20B,H20C), C19B(H19A,
 H19B,H19C), C19A(H19D,H19E,H19F), C20A(H20D,H20E,H20F), C23A(H23D,H23E,H23F)
;
_shelx_shelxl_version_number 2014/7
_olex2_submission_special_instructions 'No special instructions were received'

loop_
_space_group_symop_operation_xyz
'x, y, z'
'-x, y+1/2, -z'

loop_
_atom_site_label
_atom_site_type_symbol
_atom_site_fract_x
_atom_site_fract_y
_atom_site_fract_z
_atom_site_U_iso_or_equiv
_atom_site_adp_type
_atom_site_occupancy
_atom_site_site_symmetry_order
_atom_site_calc_flag
_atom_site_refinement_flags_posn
_atom_site_refinement_flags_occupancy
_atom_site_disorder_assembly
_atom_site_disorder_group
S1 S 0.48228(8) 0.84219(7) 0.77081(5) 0.0421(2) Uani 1 1 d . . . .
S2 S 0.86155(8) 0.17824(8) 0.70910(5) 0.0425(2) Uani 1 1 d . . . .
O5 O 0.4969(3) 0.6851(3) 0.77347(15) 0.0574(6) Uani 1 1 d . . . .
O3 O 0.7032(3) 0.3279(3) 0.98041(15) 0.0537(6) Uani 1 1 d . . . .
O6 O 0.8205(3) 0.3294(3) 0.69927(19) 0.0624(7) Uani 1 1 d . . A 3
O2 O 0.9594(3) 0.8422(3) 0.72666(16) 0.0555(6) Uani 1 1 d . . . .
N4 N 0.8984(3) 0.6211(3) 0.68544(15) 0.0381(5) Uani 1 1 d . . . .
H4 H 0.9015 0.5332 0.7021 0.046 Uiso 1 1 calc R . . .
N3 N 0.5621(3) 0.4525(3) 0.88495(15) 0.0356(5) Uani 1 1 d . . . .
H3 H 0.5479 0.5361 0.8627 0.043 Uiso 1 1 calc R . . .
N1 N 0.6429(3) 0.5186(3) 0.59722(16) 0.0405(5) Uani 1 1 d . . . .
H1 H 0.6956 0.4525 0.6224 0.049 Uiso 1 1 calc R . . .
O1 O 0.6376(3) 0.7342(3) 0.54062(16) 0.0585(7) Uani 1 1 d . . . .
O4 O 0.4081(3) 0.1858(3) 0.75508(17) 0.0622(7) Uani 1 1 d . . . .
C17 C 0.4385(3) 0.3063(3) 0.7746(2) 0.0393(6) Uani 1 1 d . . . .
C14 C 0.8110(3) 0.5803(3) 0.84420(17) 0.0360(6) Uani 1 1 d . . . .
H14 H 0.7500 0.5463 0.7984 0.043 Uiso 1 1 calc R . . .
C8 C 0.9278(3) 0.7219(3) 0.74318(19) 0.0388(6) Uani 1 1 d . . . .
C13 C 0.7942(3) 0.5344(3) 0.92370(17) 0.0355(6) Uani 1 1 d . . . .
C15 C 0.6821(3) 0.4291(3) 0.93413(18) 0.0364(6) Uani 1 1 d . . . .
N2 N 0.4578(3) 0.4044(3) 0.71816(17) 0.0484(7) Uani 1 1 d . . . .
H2 H 0.4790 0.4903 0.7349 0.058 Uiso 1 1 calc R . . .
C9 C 0.9154(3) 0.6753(3) 0.83027(18) 0.0382(6) Uani 1 1 d . . . .
C2 C 0.4923(3) 0.4946(4) 0.57992(18) 0.0431(7) Uani 1 1 d . . . .
H2A H 0.4689 0.4758 0.5198 0.052 Uiso 1 1 calc R . . .
H2B H 0.4416 0.5803 0.5938 0.052 Uiso 1 1 calc R . . .
C3 C 0.7032(3) 0.6377(3) 0.57607(17) 0.0388(6) Uani 1 1 d . . . .
C5 C 0.9435(4) 0.5525(4) 0.5429(2) 0.0496(8) Uani 1 1 d . . . .
H5 H 0.9204 0.4529 0.5549 0.059 Uiso 1 1 calc R . . .
C4 C 0.8619(3) 0.6485(3) 0.59743(18) 0.0401(6) Uani 1 1 d . . . .
H4A H 0.8894 0.7474 0.5867 0.048 Uiso 1 1 calc R . . .
C12 C 0.8856(3) 0.5827(4) 0.99069(19) 0.0464(7) Uani 1 1 d . . . .
H12 H 0.8785 0.5483 1.0451 0.056 Uiso 1 1 calc R . . .
C10 C 1.0010(3) 0.7287(4) 0.8979(2) 0.0486(8) Uani 1 1 d . . . .
H10 H 1.0693 0.7978 0.8896 0.058 Uiso 1 1 calc R . . .
C16 C 0.4554(4) 0.3465(4) 0.8671(2) 0.0508(8) Uani 1 1 d . . . .
H16 H 0.5025 0.2615 0.8933 0.061 Uiso 0.510(11) 1 calc R P B 1
H16A H 0.4735 0.2625 0.9036 0.061 Uiso 0.490(11) 1 calc R P B 2
C11 C 0.9864(3) 0.6809(5) 0.9773(2) 0.0545(8) Uani 1 1 d . . . .
H11 H 1.0465 0.7160 1.0232 0.065 Uiso 1 1 calc R . . .
C1 C 0.4448(3) 0.3730(4) 0.6291(2) 0.0447(7) Uani 1 1 d . . . .
H1A H 0.3459 0.3510 0.6097 0.054 Uiso 1 1 calc R . . .
H1B H 0.5018 0.2894 0.6195 0.054 Uiso 1 1 calc R . . .
C6 C 0.8996(5) 0.5808(6) 0.4519(2) 0.0665(11) Uani 1 1 d . . . .
H6A H 0.7973 0.5770 0.4411 0.100 Uiso 1 1 calc GR . . .
H6B H 0.9407 0.5098 0.4181 0.100 Uiso 1 1 calc GR . . .
H6C H 0.9323 0.6740 0.4373 0.100 Uiso 1 1 calc GR . . .
C21 C 0.4140(7) 0.8843(5) 0.6675(3) 0.0744(13) Uani 1 1 d . . . .
H21A H 0.4840 0.8628 0.6297 0.112 Uiso 1 1 calc GR . . .
H21B H 0.3910 0.9843 0.6640 0.112 Uiso 1 1 calc GR . . .
H21C H 0.3293 0.8290 0.6519 0.112 Uiso 1 1 calc GR . . .
C7 C 1.1011(5) 0.5729(7) 0.5636(3) 0.0824(15) Uani 1 1 d . . . .
H7A H 1.1257 0.6701 0.5518 0.124 Uiso 1 1 calc GR . . .
H7B H 1.1511 0.5093 0.5296 0.124 Uiso 1 1 calc GR . . .
H7C H 1.1276 0.5526 0.6225 0.124 Uiso 1 1 calc GR . . .
C20 C 0.3273(6) 0.8815(5) 0.8171(4) 0.0811(14) Uani 1 1 d . . . .
H20G H 0.2472 0.8352 0.7857 0.122 Uiso 1 1 calc GR . . .
H20H H 0.3122 0.9831 0.8164 0.122 Uiso 1 1 calc GR . . .
H20I H 0.3371 0.8478 0.8746 0.122 Uiso 1 1 calc GR . . .
C22 C 0.7901(7) 0.1189(5) 0.8007(3) 0.0862(16) Uani 1 1 d . . . .
H22A H 0.8267 0.1768 0.8482 0.129 Uiso 1 1 calc GR . . .
H22B H 0.8166 0.0209 0.8116 0.129 Uiso 1 1 calc GR . . .
H22C H 0.6878 0.1266 0.7925 0.129 Uiso 1 1 calc GR . . .
C23B C 0.7353(9) 0.0777(8) 0.6461(5) 0.056(2) Uani 0.521(11) 1 d . P A 3
H23A H 0.7596 -0.0219 0.6513 0.084 Uiso 0.521(11) 1 calc GR P A 3
H23B H 0.7341 0.1067 0.5880 0.084 Uiso 0.521(11) 1 calc GR P A 3
H23C H 0.6426 0.0928 0.6644 0.084 Uiso 0.521(11) 1 calc GR P A 3
C18A C 0.3311(7) 0.3555(10) 0.9096(4) 0.0402(17) Uani 0.510(11) 1 d . P B 1
H18A H 0.2768 0.2669 0.8981 0.048 Uiso 0.510(11) 1 calc R P B 1
C18B C 0.3025(10) 0.4267(11) 0.8827(5) 0.0449(19) Uani 0.490(11) 1 d . P B 2
H18B H 0.3002 0.5225 0.8575 0.054 Uiso 0.490(11) 1 calc R P B 2
C20B C 0.1748(7) 0.3427(10) 0.8444(6) 0.061(2) Uani 0.490(11) 1 d . P B 2
H20A H 0.1714 0.3442 0.7837 0.091 Uiso 0.490(11) 1 calc GR P B 2
H20B H 0.0891 0.3847 0.8610 0.091 Uiso 0.490(11) 1 calc GR P B 2
H20C H 0.1825 0.2455 0.8641 0.091 Uiso 0.490(11) 1 calc GR P B 2
C19B C 0.3054(11) 0.4396(13) 0.9755(7) 0.067(3) Uani 0.490(11) 1 d . P B 2
H19A H 0.3309 0.3491 1.0016 0.100 Uiso 0.490(11) 1 calc GR P B 2
H19B H 0.2127 0.4677 0.9894 0.100 Uiso 0.490(11) 1 calc GR P B 2
H19C H 0.3745 0.5105 0.9961 0.100 Uiso 0.490(11) 1 calc GR P B 2
C19A C 0.3600(11) 0.3716(12) 1.0035(5) 0.060(3) Uani 0.510(11) 1 d . P B 1
H19D H 0.4021 0.2851 1.0275 0.090 Uiso 0.510(11) 1 calc GR P B 1
H19E H 0.2720 0.3900 1.0269 0.090 Uiso 0.510(11) 1 calc GR P B 1
H19F H 0.4246 0.4500 1.0165 0.090 Uiso 0.510(11) 1 calc GR P B 1
C20A C 0.2433(10) 0.4751(11) 0.8710(6) 0.059(2) Uani 0.510(11) 1 d . P B 1
H20D H 0.2971 0.5624 0.8773 0.088 Uiso 0.510(11) 1 calc GR P B 1
H20E H 0.1582 0.4843 0.8988 0.088 Uiso 0.510(11) 1 calc GR P B 1
H20F H 0.2176 0.4561 0.8117 0.088 Uiso 0.510(11) 1 calc GR P B 1
C23A C 1.0340(7) 0.1685(8) 0.7638(5) 0.050(2) Uani 0.479(11) 1 d . P A 4
H23D H 1.1024 0.2020 0.7277 0.075 Uiso 0.479(11) 1 calc GR P A 4
H23E H 1.0552 0.0711 0.7798 0.075 Uiso 0.479(11) 1 calc GR P A 4
H23F H 1.0387 0.2270 0.8137 0.075 Uiso 0.479(11) 1 calc GR P A 4

loop_
_atom_site_aniso_label
_atom_site_aniso_U_11
_atom_site_aniso_U_22
_atom_site_aniso_U_33
_atom_site_aniso_U_23
_atom_site_aniso_U_13
_atom_site_aniso_U_12
S1 0.0487(4) 0.0309(4) 0.0457(4) 0.0006(3) -0.0002(3) -0.0081(3)
S2 0.0417(4) 0.0331(4) 0.0510(4) 0.0016(3) -0.0027(3) -0.0018(3)
O5 0.0815(17) 0.0326(12) 0.0547(13) 0.0042(11) -0.0074(12) 0.0038(12)
O3 0.0663(14) 0.0449(13) 0.0494(12) 0.0200(11) 0.0045(10) 0.0096(11)
O6 0.0684(15) 0.0321(12) 0.0823(17) 0.0081(12) -0.0119(13) 0.0000(12)
O2 0.0692(15) 0.0362(12) 0.0615(14) 0.0004(11) 0.0083(11) -0.0183(12)
N4 0.0472(13) 0.0289(11) 0.0379(12) 0.0041(9) 0.0037(10) -0.0039(10)
N3 0.0371(12) 0.0282(11) 0.0406(12) 0.0045(9) 0.0003(9) -0.0040(9)
N1 0.0382(12) 0.0390(13) 0.0434(12) 0.0053(11) 0.0009(10) 0.0005(10)
O1 0.0585(14) 0.0601(16) 0.0566(14) 0.0279(12) 0.0049(11) 0.0134(12)
O4 0.0898(19) 0.0319(11) 0.0624(14) -0.0075(12) -0.0037(13) -0.0071(13)
C17 0.0307(12) 0.0370(16) 0.0507(16) -0.0064(12) 0.0065(11) -0.0052(11)
C14 0.0344(13) 0.0368(13) 0.0354(13) 0.0017(11) -0.0025(11) -0.0017(11)
C8 0.0355(13) 0.0348(15) 0.0459(15) 0.0000(11) 0.0034(11) -0.0057(11)
C13 0.0354(13) 0.0373(14) 0.0325(12) 0.0002(11) -0.0025(10) 0.0022(11)
C15 0.0420(14) 0.0351(14) 0.0322(12) 0.0020(11) 0.0035(11) 0.0040(11)
N2 0.0619(16) 0.0425(15) 0.0420(14) -0.0120(11) 0.0116(12) -0.0210(13)
C9 0.0356(13) 0.0354(13) 0.0422(14) -0.0010(12) -0.0016(11) -0.0033(12)
C2 0.0414(15) 0.0520(17) 0.0347(13) -0.0055(13) -0.0015(11) -0.0017(13)
C3 0.0456(15) 0.0416(15) 0.0298(12) 0.0037(11) 0.0070(11) 0.0042(12)
C5 0.0479(17) 0.055(2) 0.0486(17) 0.0004(15) 0.0155(14) 0.0001(15)
C4 0.0467(15) 0.0366(16) 0.0376(13) 0.0071(11) 0.0073(12) -0.0033(12)
C12 0.0458(16) 0.0568(18) 0.0342(13) -0.0019(13) -0.0063(12) 0.0045(14)
C10 0.0396(15) 0.0518(18) 0.0529(17) -0.0103(14) -0.0010(13) -0.0115(13)
C16 0.0577(19) 0.0483(18) 0.0488(16) -0.0101(15) 0.0167(14) -0.0266(17)
C11 0.0442(16) 0.070(2) 0.0458(17) -0.0136(17) -0.0124(13) -0.0074(17)
C1 0.0424(15) 0.0473(18) 0.0436(15) -0.0155(13) 0.0009(12) -0.0082(13)
C6 0.061(2) 0.094(3) 0.0472(18) -0.007(2) 0.0182(16) 0.001(2)
C21 0.132(4) 0.0398(19) 0.0495(19) 0.0042(15) 0.003(2) 0.012(2)
C7 0.051(2) 0.121(5) 0.076(3) -0.005(3) 0.013(2) 0.006(3)
C20 0.101(4) 0.060(3) 0.090(3) 0.014(2) 0.044(3) 0.002(2)
C22 0.136(5) 0.052(2) 0.076(3) 0.006(2) 0.034(3) 0.013(3)
C23B 0.069(5) 0.040(3) 0.056(4) -0.008(3) 0.001(3) 0.003(3)
C18A 0.038(3) 0.038(4) 0.045(3) -0.001(3) 0.008(2) -0.008(3)
C18B 0.041(4) 0.038(5) 0.056(4) 0.004(4) 0.010(3) 0.001(4)
C20B 0.038(3) 0.067(5) 0.078(5) 0.004(4) 0.010(3) -0.008(4)
C19B 0.056(5) 0.074(6) 0.074(6) -0.001(5) 0.024(4) 0.000(5)
C19A 0.062(5) 0.075(6) 0.046(4) -0.007(4) 0.021(4) -0.022(4)
C20A 0.045(5) 0.054(5) 0.080(5) 0.007(4) 0.021(4) 0.009(4)
C23A 0.047(4) 0.045(4) 0.056(4) -0.001(3) -0.003(3) 0.000(3)

loop_
_atom_type_symbol
_atom_type_description
_atom_type_scat_dispersion_real
_atom_type_scat_dispersion_imag
_atom_type_scat_source
C C 0.0181 0.0091 'International Tables Vol C Tables 4.2.6.8 and 6.1.1.4'
H H 0.0000 0.0000 'International Tables Vol C Tables 4.2.6.8 and 6.1.1.4'
N N 0.0311 0.0180 'International Tables Vol C Tables 4.2.6.8 and 6.1.1.4'
O O 0.0492 0.0322 'International Tables Vol C Tables 4.2.6.8 and 6.1.1.4'
S S 0.3331 0.5567 'International Tables Vol C Tables 4.2.6.8 and 6.1.1.4'

loop_
_exptl_crystal_face_index_h
_exptl_crystal_face_index_k
_exptl_crystal_face_index_l
_exptl_crystal_face_perp_dist
_exptl_oxdiff_crystal_face_indexfrac_h
_exptl_oxdiff_crystal_face_indexfrac_k
_exptl_oxdiff_crystal_face_indexfrac_l
_exptl_oxdiff_crystal_face_x
_exptl_oxdiff_crystal_face_y
_exptl_oxdiff_crystal_face_z
6 1 -1 0.1242 6.0036 1.0093 -0.9969 0.4788 -0.6432 -0.5545
-2 -4 -7 0.1083 -2.0123 -3.9954 -6.9882 -0.5139 0.7080 -0.5029
-6 -1 2 0.1153 -6.0027 -1.0102 1.9959 -0.5034 0.5720 0.6137
3 4 6 0.1571 3.0119 3.9977 5.9898 0.5899 -0.7572 0.3496
-1 -5 -5 0.0860 -1.0109 -4.9953 -4.9879 -0.6572 0.4377 -0.5478
6 2 -3 0.1367 6.0028 2.0108 -2.9966 0.6736 -0.4932 -0.6036
-6 -2 4 0.1175 -6.0019 -2.0116 3.9956 -0.6982 0.4220 0.6628
1 5 -5 0.1344 1.0014 5.0041 -5.0025 0.9026 0.2738 -0.0439
4 1 -9 0.1771 3.9949 1.0135 -8.9905 0.5723 0.1667 -0.8397
-4 2 8 0.1195 -3.9925 1.9864 7.9867 -0.1107 -0.0725 0.9881
4 -4 -6 0.1433 3.9921 -3.9875 -5.9854 -0.2298 -0.0852 -1.0082
0 -6 3 0.1577 -0.0039 -6.0006 3.0067 -0.9478 -0.2596 -0.2377
-4 0 9 0.1196 -3.9938 -0.0138 8.9889 -0.4266 -0.1590 0.9089
-2 2 -9 0.1402 -2.0075 2.0043 -8.9958 0.4094 0.8964 -0.2059
-3 3 -6 0.1443 -3.0041 2.9998 -6.0009 0.4300 0.8110 0.1349
5 -4 3 0.1875 5.0013 -3.9939 3.0066 -0.3992 -0.8459 -0.5698
0 -1 10 0.1537 0.0084 -1.0085 9.9920 -0.3911 -0.7192 0.5225
-2 1 10 0.1209 -1.9905 0.9879 9.9876 -0.2026 -0.4631 0.8491
-6 1 -3 0.1309 -6.0052 0.9935 -3.0025 -0.0893 0.9431 0.4562
4 0 7 0.1659 4.0090 -0.0003 6.9958 0.0340 -0.9794 0.0378

loop_
_geom_angle_atom_site_label_1
_geom_angle_atom_site_label_2
_geom_angle_atom_site_label_3
_geom_angle
O5 S1 C21 106.02(17)
O5 S1 C20 106.1(2)
C21 S1 C20 96.2(3)
O6 S2 C22 105.7(2)
O6 S2 C23B 107.7(3)
C22 S2 C23A 89.6(3)
C23B S2 C22 90.2(3)
C8 N4 H4 118.0
C8 N4 C4 124.1(3)
C4 N4 H4 118.0
C15 N3 H3 118.5
C15 N3 C16 123.0(3)
C16 N3 H3 118.5
C2 N1 H1 118.9
C3 N1 H1 118.9
C3 N1 C2 122.1(3)
O4 C17 N2 122.0(3)
O4 C17 C16 119.0(3)
N2 C17 C16 118.9(3)
C13 C14 H14 119.4
C13 C14 C9 121.2(3)
C9 C14 H14 119.4
O2 C8 N4 123.7(3)
O2 C8 C9 122.2(3)
N4 C8 C9 114.1(3)
C14 C13 C15 118.4(2)
C14 C13 C12 119.3(3)
C12 C13 C15 122.2(3)
O3 C15 N3 124.5(3)
O3 C15 C13 121.7(3)
N3 C15 C13 113.7(2)
C17 N2 H2 119.1
C17 N2 C1 121.8(3)
C1 N2 H2 119.1
C14 C9 C8 118.8(2)
C14 C9 C10 119.1(3)
C10 C9 C8 122.0(3)
N1 C2 H2A 109.3
N1 C2 H2B 109.3
N1 C2 C1 111.8(3)
H2A C2 H2B 107.9
C1 C2 H2A 109.3
C1 C2 H2B 109.3
N1 C3 C4 116.7(3)
O1 C3 N1 123.0(3)
O1 C3 C4 120.3(3)
C4 C5 H5 108.4
C6 C5 H5 108.4
C6 C5 C4 110.2(3)
C6 C5 C7 110.8(3)
C7 C5 H5 108.4
C7 C5 C4 110.7(3)
N4 C4 C3 109.7(2)
N4 C4 C5 111.7(3)
N4 C4 H4A 107.5
C3 C4 C5 112.8(3)
C3 C4 H4A 107.5
C5 C4 H4A 107.5
C13 C12 H12 120.2
C11 C12 C13 119.6(3)
C11 C12 H12 120.2
C9 C10 H10 120.1
C11 C10 C9 119.8(3)
C11 C10 H10 120.1
N3 C16 C17 111.5(3)
N3 C16 H16 101.8
N3 C16 H16A 111.7
N3 C16 C18B 105.2(4)
C17 C16 H16 101.8
C17 C16 H16A 111.7
C17 C16 C18B 104.9(4)
C18A C16 N3 118.0(4)
C18A C16 C17 118.3(4)
C18A C16 H16 101.8
C18B C16 H16A 111.7
C12 C11 C10 120.9(3)
C12 C11 H11 119.6
C10 C11 H11 119.6
N2 C1 C2 111.4(3)
N2 C1 H1A 109.4
N2 C1 H1B 109.4
C2 C1 H1A 109.4
C2 C1 H1B 109.4
H1A C1 H1B 108.0
C5 C6 H6A 109.5
C5 C6 H6B 109.5
C5 C6 H6C 109.5
H6A C6 H6B 109.5
H6A C6 H6C 109.5
H6B C6 H6C 109.5
S1 C21 H21A 109.5
S1 C21 H21B 109.5
S1 C21 H21C 109.5
H21A C21 H21B 109.5
H21A C21 H21C 109.5
H21B C21 H21C 109.5
C5 C7 H7A 109.5
C5 C7 H7B 109.5
C5 C7 H7C 109.5
H7A C7 H7B 109.5
H7A C7 H7C 109.5
H7B C7 H7C 109.5
S1 C20 H20G 109.5
S1 C20 H20H 109.5
S1 C20 H20I 109.5
H20G C20 H20H 109.5
H20G C20 H20I 109.5
H20H C20 H20I 109.5
S2 C22 H22A 109.5
S2 C22 H22B 109.5
S2 C22 H22C 109.5
H22A C22 H22B 109.5
H22A C22 H22C 109.5
H22B C22 H22C 109.5
S2 C23B H23A 109.5
S2 C23B H23B 109.5
S2 C23B H23C 109.5
H23A C23B H23B 109.5
H23A C23B H23C 109.5
H23B C23B H23C 109.5
C16 C18A H18A 107.7
C16 C18A C19A 114.3(6)
C16 C18A C20A 107.5(6)
C19A C18A H18A 107.7
C20A C18A H18A 107.7
C20A C18A C19A 111.6(8)
C16 C18B H18B 109.3
C20B C18B C16 111.7(7)
C20B C18B H18B 109.3
C19B C18B C16 105.3(8)
C19B C18B H18B 109.3
C19B C18B C20B 111.8(7)
C18B C20B H20A 109.5
C18B C20B H20B 109.5
C18B C20B H20C 109.5
H20A C20B H20B 109.5
H20A C20B H20C 109.5
H20B C20B H20C 109.5
C18B C19B H19A 109.5
C18B C19B H19B 109.5
C18B C19B H19C 109.5
H19A C19B H19B 109.5
H19A C19B H19C 109.5
H19B C19B H19C 109.5
C18A C19A H19D 109.5
C18A C19A H19E 109.5
C18A C19A H19F 109.5
H19D C19A H19E 109.5
H19D C19A H19F 109.5
H19E C19A H19F 109.5
C18A C20A H20D 109.5
C18A C20A H20E 109.5
C18A C20A H20F 109.5
H20D C20A H20E 109.5
H20D C20A H20F 109.5
H20E C20A H20F 109.5
S2 C23A H23D 109.5
S2 C23A H23E 109.5
S2 C23A H23F 109.5
H23D C23A H23E 109.5
H23D C23A H23F 109.5
H23E C23A H23F 109.5

loop_
_geom_bond_atom_site_label_1
_geom_bond_atom_site_label_2
_geom_bond_distance
S1 O5 1.506(3)
S1 C21 1.773(4)
S1 C20 1.780(5)
S2 O6 1.499(3)
S2 C22 1.794(5)
S2 C23B 1.778(7)
S2 C23A 1.794(7)
O3 C15 1.225(4)
O2 C8 1.224(4)
N4 H4 0.8800
N4 C8 1.349(4)
N4 C4 1.453(4)
N3 H3 0.8800
N3 C15 1.346(4)
N3 C16 1.446(4)
N1 H1 0.8800
N1 C2 1.462(4)
N1 C3 1.337(4)
O1 C3 1.223(4)
O4 C17 1.219(4)
C17 N2 1.335(4)
C17 C16 1.536(4)
C14 H14 0.9500
C14 C13 1.386(4)
C14 C9 1.389(4)
C8 C9 1.496(4)
C13 C15 1.496(4)
C13 C12 1.397(4)
N2 H2 0.8800
N2 C1 1.464(4)
C9 C10 1.392(4)
C2 H2A 0.9900
C2 H2B 0.9900
C2 C1 1.507(5)
C3 C4 1.530(4)
C5 H5 1.0000
C5 C4 1.545(5)
C5 C6 1.512(5)
C5 C7 1.528(6)
C4 H4A 1.0000
C12 H12 0.9500
C12 C11 1.381(6)
C10 H10 0.9500
C10 C11 1.386(5)
C16 H16 1.0000
C16 H16A 1.0000
C16 C18A 1.446(7)
C16 C18B 1.701(12)
C11 H11 0.9500
C1 H1A 0.9900
C1 H1B 0.9900
C6 H6A 0.9800
C6 H6B 0.9800
C6 H6C 0.9800
C21 H21A 0.9800
C21 H21B 0.9800
C21 H21C 0.9800
C7 H7A 0.9800
C7 H7B 0.9800
C7 H7C 0.9800
C20 H20G 0.9800
C20 H20H 0.9800
C20 H20I 0.9800
C22 H22A 0.9800
C22 H22B 0.9800
C22 H22C 0.9800
C23B H23A 0.9800
C23B H23B 0.9800
C23B H23C 0.9800
C18A H18A 1.0000
C18A C19A 1.523(10)
C18A C20A 1.514(14)
C18B H18B 1.0000
C18B C20B 1.539(11)
C18B C19B 1.504(13)
C20B H20A 0.9800
C20B H20B 0.9800
C20B H20C 0.9800
C19B H19A 0.9800
C19B H19B 0.9800
C19B H19C 0.9800
C19A H19D 0.9800
C19A H19E 0.9800
C19A H19F 0.9800
C20A H20D 0.9800
C20A H20E 0.9800
C20A H20F 0.9800
C23A H23D 0.9800
C23A H23E 0.9800
C23A H23F 0.9800

loop_
_geom_hbond_atom_site_label_D
_geom_hbond_atom_site_label_H
_geom_hbond_atom_site_label_A
_geom_hbond_distance_DH
_geom_hbond_distance_HA
_geom_hbond_distance_DA
_geom_hbond_angle_DHA
N4 H4 O6 0.88 2.09 2.897(4) 151.4
N3 H3 O5 0.88 2.05 2.885(4) 158.9
N1 H1 O6 0.88 2.01 2.878(4) 168.3
N2 H2 O5 0.88 1.96 2.835(4) 171.6

loop_
_geom_torsion_atom_site_label_1
_geom_torsion_atom_site_label_2
_geom_torsion_atom_site_label_3
_geom_torsion_atom_site_label_4
_geom_torsion
O2 C8 C9 C14 142.9(3)
O2 C8 C9 C10 -34.2(5)
N4 C8 C9 C14 -35.8(4)
N4 C8 C9 C10 147.1(3)
N3 C16 C18A C19A -50.6(9)
N3 C16 C18A C20A 73.8(6)
N3 C16 C18B C20B 164.7(6)
N3 C16 C18B C19B -73.7(7)
N1 C2 C1 N2 67.4(4)
N1 C3 C4 N4 -54.3(4)
N1 C3 C4 C5 70.9(3)
O1 C3 C4 N4 126.4(3)
O1 C3 C4 C5 -108.4(3)
O4 C17 N2 C1 -0.5(5)
O4 C17 C16 N3 146.4(3)
O4 C17 C16 C18A -72.0(6)
O4 C17 C16 C18B -100.4(5)
C17 N2 C1 C2 -171.5(3)
C17 C16 C18A C19A 170.2(6)
C17 C16 C18A C20A -65.3(7)
C17 C16 C18B C20B 47.0(7)
C17 C16 C18B C19B 168.6(6)
C14 C13 C15 O3 136.0(3)
C14 C13 C15 N3 -40.3(4)
C14 C13 C12 C11 3.4(5)
C14 C9 C10 C11 3.6(5)
C8 N4 C4 C3 -100.6(3)
C8 N4 C4 C5 133.6(3)
C8 C9 C10 C11 -179.2(3)
C13 C14 C9 C8 -179.6(3)
C13 C14 C9 C10 -2.4(5)
C13 C12 C11 C10 -2.1(6)
C15 N3 C16 C17 -114.8(3)
C15 N3 C16 C18A 103.5(6)
C15 N3 C16 C18B 132.1(4)
C15 C13 C12 C11 -179.5(3)
N2 C17 C16 N3 -33.5(5)
N2 C17 C16 C18A 108.1(6)
N2 C17 C16 C18B 79.8(4)
C9 C14 C13 C15 -178.4(3)
C9 C14 C13 C12 -1.1(5)
C9 C10 C11 C12 -1.4(6)
C2 N1 C3 O1 -0.4(5)
C2 N1 C3 C4 -179.7(3)
C3 N1 C2 C1 -164.5(3)
C4 N4 C8 O2 -18.0(5)
C4 N4 C8 C9 160.6(3)
C12 C13 C15 O3 -41.1(5)
C12 C13 C15 N3 142.5(3)
C16 N3 C15 O3 -14.0(5)
C16 N3 C15 C13 162.2(3)
C16 C17 N2 C1 179.4(3)
C6 C5 C4 N4 178.2(3)
C6 C5 C4 C3 54.1(4)
C7 C5 C4 N4 -58.9(4)
C7 C5 C4 C3 177.0(3)
